data_4002029
loop_
_publ_author_name
'Zhang, Guo-Feng'
'Wang, Hongfeng'
'Aldred, Matthew P.'
'Chen, Tao'
'Chen, Ze-Qiang'
'Meng, Xianggao'
'Zhu, Ming-Qiang'

_publ_section_title
;
 General Synthetic Approach toward Geminal-Substituted Tetraarylethene
 Fluorophores with Tunable Emission Properties: X-ray Crystallography,
 Aggregation-Induced Emission and Piezofluorochromism
;
_journal_issue 15
_journal_name_full 'Chemistry of Materials'
_journal_page_first 4433
_journal_paper_doi 10.1021/cm501414b
_journal_volume 26
_journal_year 2014
_chemical_formula_moiety 'C34 H24'
_chemical_formula_sum 'C34 H24'
_chemical_formula_weight 432.53
_chemical_name_systematic
; 
 ? 
;
_space_group_IT_number 14
_symmetry_cell_setting monoclinic
_symmetry_space_group_name_Hall '-P 2ybc'
_symmetry_space_group_name_H-M 'P 1 21/c 1'
_atom_sites_solution_hydrogens geom
_atom_sites_solution_primary direct
_atom_sites_solution_secondary difmap
_audit_creation_method SHELXL-97
_cell_angle_alpha 90.00
_cell_angle_beta 109.107(2)
_cell_angle_gamma 90.00
_cell_formula_units_Z 4
_cell_length_a 13.7789(17)
_cell_length_b 9.4646(12)
_cell_length_c 19.552(3)
_cell_measurement_reflns_used 6992
_cell_measurement_temperature 296(2)
_cell_measurement_theta_max 25.72
_cell_measurement_theta_min 2.42
_cell_volume 2409.3(6)
_computing_cell_refinement 'Bruker SAINT'
_computing_data_collection 'Bruker APEX2'
_computing_data_reduction 'Bruker SAINT'
_computing_molecular_graphics 'Bruker SHELXTL'
_computing_publication_material 'Bruker SHELXTL'
_computing_structure_refinement 'SHELXL-97 (Sheldrick, 1997)'
_computing_structure_solution 'SHELXS-97 (Sheldrick, 1990)'
_diffrn_ambient_temperature 296(2)
_diffrn_measured_fraction_theta_full 0.999
_diffrn_measured_fraction_theta_max 0.999
_diffrn_measurement_device_type 'Bruker APEX-II CCD'
_diffrn_measurement_method '\f and \w scans'
_diffrn_radiation_monochromator graphite
_diffrn_radiation_source 'fine-focus sealed tube'
_diffrn_radiation_type MoK\a
_diffrn_radiation_wavelength 0.71073
_diffrn_reflns_av_R_equivalents 0.0819
_diffrn_reflns_av_sigmaI/netI 0.0448
_diffrn_reflns_limit_h_max 16
_diffrn_reflns_limit_h_min -13
_diffrn_reflns_limit_k_max 11
_diffrn_reflns_limit_k_min -11
_diffrn_reflns_limit_l_max 24
_diffrn_reflns_limit_l_min -23
_diffrn_reflns_number 18166
_diffrn_reflns_theta_full 25.94
_diffrn_reflns_theta_max 25.94
_diffrn_reflns_theta_min 2.20
_diffrn_standards_number 0
_exptl_absorpt_coefficient_mu 0.067
_exptl_absorpt_correction_type none
_exptl_crystal_colour colourless
_exptl_crystal_density_diffrn 1.192
_exptl_crystal_density_method 'not measured'
_exptl_crystal_description block
_exptl_crystal_F_000 912
_exptl_crystal_size_max 0.20
_exptl_crystal_size_mid 0.10
_exptl_crystal_size_min 0.10
_refine_diff_density_max 0.430
_refine_diff_density_min -0.221
_refine_diff_density_rms 0.044
_refine_ls_extinction_method none
_refine_ls_goodness_of_fit_ref 1.059
_refine_ls_hydrogen_treatment constr
_refine_ls_matrix_type full
_refine_ls_number_parameters 307
_refine_ls_number_reflns 4702
_refine_ls_number_restraints 0
_refine_ls_restrained_S_all 1.059
_refine_ls_R_factor_all 0.0745
_refine_ls_R_factor_gt 0.0582
_refine_ls_shift/su_max 0.001
_refine_ls_shift/su_mean 0.000
_refine_ls_structure_factor_coef Fsqd
_refine_ls_weighting_details 'calc w=1/[\s^2^(Fo^2^)+(0.0795P)^2^+0.6610P] where P=(Fo^2^+2Fc^2^)/3'
_refine_ls_weighting_scheme calc
_refine_ls_wR_factor_gt 0.1536
_refine_ls_wR_factor_ref 0.1751
_reflns_number_gt 3573
_reflns_number_total 4702
_reflns_threshold_expression >2sigma(I)
_cod_data_source_file cm501414b_si_002.cif
_cod_data_source_block DPDN1
_cod_depositor_comments
;
The following automatic conversions were performed:

'_symmetry_cell_setting' value 'Monoclinic' changed to 'monoclinic'
according to
/usr/data/users/saulius/crontab/automatic-downloads/rss-feeds/ACS/lib/dictionaries/cif_core.dic
dictionary named 'cif_core.dic' version 2.4.2 from 2011-04-26.

Automatic conversion script
Id: cif_fix_values 2281 2013-09-26 08:29:07Z andrius 

 Adding full bibliography for 4002028--4002033.cif.
;
_cod_original_cell_volume 2409.3(5)
_cod_original_sg_symbol_H-M 'P 21/c'
_cod_database_code 4002029

loop_
_symmetry_equiv_pos_as_xyz
'x, y, z'
'-x, y+1/2, -z+1/2'
'-x, -y, -z'
'x, -y-1/2, z-1/2'

loop_
_atom_site_label
_atom_site_type_symbol
_atom_site_fract_x
_atom_site_fract_y
_atom_site_fract_z
_atom_site_U_iso_or_equiv
_atom_site_adp_type
_atom_site_occupancy
_atom_site_symmetry_multiplicity
_atom_site_calc_flag
_atom_site_refinement_flags
C32 C 0.4526(3) 0.1715(3) 0.07378(15) 0.0930(9) Uani 1 1 d .
H32 H 0.4881 0.0892 0.0711 0.112 Uiso 1 1 calc R
C33 C 0.3652(2) 0.1648(2) 0.09311(14) 0.0809(7) Uani 1 1 d .
H33 H 0.3420 0.0780 0.1038 0.097 Uiso 1 1 calc R
C34 C 0.31168(17) 0.2869(2) 0.09661(11) 0.0594(5) Uani 1 1 d .
H34 H 0.2521 0.2818 0.1090 0.071 Uiso 1 1 calc R
C26 C 0.22357(19) 0.8018(3) -0.10510(12) 0.0760(7) Uani 1 1 d .
H26 H 0.2087 0.8549 -0.1473 0.091 Uiso 1 1 calc R
C28 C 0.29184(15) 0.78473(19) 0.02366(10) 0.0536(4) Uani 1 1 d .
H28 H 0.3233 0.8281 0.0681 0.064 Uiso 1 1 calc R
C24 C 0.22117(16) 0.5809(2) -0.04595(10) 0.0615(5) Uani 1 1 d .
H24 H 0.2045 0.4854 -0.0491 0.074 Uiso 1 1 calc R
C31 C 0.4873(2) 0.2989(3) 0.05855(15) 0.0848(8) Uani 1 1 d .
H31 H 0.5468 0.3034 0.0461 0.102 Uiso 1 1 calc R
C30 C 0.43418(17) 0.4210(2) 0.06160(11) 0.0659(5) Uani 1 1 d .
H30 H 0.4574 0.5071 0.0500 0.079 Uiso 1 1 calc R
C4 C 0.4060(2) 0.3232(3) 0.33768(12) 0.0823(7) Uani 1 1 d .
H4 H 0.4354 0.2664 0.3780 0.099 Uiso 1 1 calc R
C3 C 0.46679(19) 0.3906(3) 0.30546(12) 0.0768(7) Uani 1 1 d .
H3 H 0.5376 0.3786 0.3234 0.092 Uiso 1 1 calc R
C18 C 0.1568(3) 0.9918(3) 0.18547(15) 0.0883(8) Uani 1 1 d .
H18 H 0.1347 1.0817 0.1927 0.106 Uiso 1 1 calc R
C19 C 0.2505(2) 0.9449(3) 0.22919(13) 0.0799(7) Uani 1 1 d .
H19 H 0.2912 1.0016 0.2664 0.096 Uiso 1 1 calc R
C29 C 0.34670(14) 0.41692(19) 0.08172(9) 0.0497(4) Uani 1 1 d .
C5 C 0.2967(2) 0.3396(2) 0.30958(11) 0.0673(6) Uani 1 1 d .
C27 C 0.26987(18) 0.8639(2) -0.03925(12) 0.0664(6) Uani 1 1 d .
H27 H 0.2866 0.9594 -0.0367 0.080 Uiso 1 1 calc R
C23 C 0.26784(13) 0.64244(18) 0.02155(9) 0.0466(4) Uani 1 1 d .
C25 C 0.19930(19) 0.6612(3) -0.10855(11) 0.0778(7) Uani 1 1 d .
H25 H 0.1678 0.6190 -0.1533 0.093 Uiso 1 1 calc R
C2 C 0.42349(17) 0.4777(2) 0.24561(11) 0.0661(5) Uani 1 1 d .
H2 H 0.4667 0.5243 0.2251 0.079 Uiso 1 1 calc R
C9 C 0.14575(18) 0.4372(2) 0.22054(13) 0.0707(6) Uani 1 1 d .
H9 H 0.1148 0.4936 0.1804 0.085 Uiso 1 1 calc R
C17 C 0.09273(19) 0.9055(2) 0.12913(12) 0.0666(6) Uani 1 1 d .
C14 C -0.03085(19) 0.7339(3) 0.02075(15) 0.0798(7) Uani 1 1 d .
H14 H -0.0732 0.6772 -0.0158 0.096 Uiso 1 1 calc R
C13 C 0.06415(17) 0.6851(2) 0.06103(12) 0.0650(5) Uani 1 1 d .
H13 H 0.0856 0.5961 0.0517 0.078 Uiso 1 1 calc R
C22 C 0.29464(14) 0.55255(18) 0.08786(9) 0.0478(4) Uani 1 1 d .
C21 C 0.27860(14) 0.58851(19) 0.15041(9) 0.0497(4) Uani 1 1 d .
C1 C 0.32042(15) 0.4968(2) 0.21623(9) 0.0526(4) Uani 1 1 d .
C10 C 0.25487(16) 0.42721(19) 0.24813(10) 0.0538(4) Uani 1 1 d .
C6 C 0.2320(3) 0.2696(3) 0.34109(15) 0.0890(8) Uani 1 1 d .
H6 H 0.2606 0.2140 0.3820 0.107 Uiso 1 1 calc R
C7 C 0.1298(3) 0.2816(3) 0.31320(17) 0.0953(9) Uani 1 1 d .
H7 H 0.0880 0.2342 0.3345 0.114 Uiso 1 1 calc R
C8 C 0.0860(2) 0.3652(3) 0.25214(16) 0.0867(8) Uani 1 1 d .
H8 H 0.0149 0.3720 0.2327 0.104 Uiso 1 1 calc R
C11 C 0.23039(16) 0.72484(19) 0.16177(10) 0.0547(5) Uani 1 1 d .
C12 C 0.13087(16) 0.7708(2) 0.11771(11) 0.0570(5) Uani 1 1 d .
C20 C 0.2843(2) 0.8105(2) 0.21735(12) 0.0677(6) Uani 1 1 d .
H20 H 0.3466 0.7781 0.2489 0.081 Uiso 1 1 calc R
C16 C -0.0062(2) 0.9476(3) 0.08545(17) 0.0899(9) Uani 1 1 d .
H16 H -0.0309 1.0354 0.0934 0.108 Uiso 1 1 calc R
C15 C -0.0652(2) 0.8654(4) 0.03310(19) 0.0945(9) Uani 1 1 d .
H15 H -0.1299 0.8966 0.0047 0.113 Uiso 1 1 calc R

loop_
_atom_site_aniso_label
_atom_site_aniso_U_11
_atom_site_aniso_U_22
_atom_site_aniso_U_33
_atom_site_aniso_U_23
_atom_site_aniso_U_13
_atom_site_aniso_U_12
C32 0.127(2) 0.0655(15) 0.1036(19) 0.0156(13) 0.0617(18) 0.0469(15)
C33 0.110(2) 0.0462(11) 0.0930(17) 0.0020(11) 0.0427(15) 0.0129(11)
C34 0.0698(12) 0.0498(10) 0.0616(11) -0.0029(8) 0.0256(10) 0.0068(9)
C26 0.0866(16) 0.0918(17) 0.0539(12) 0.0272(12) 0.0287(11) 0.0324(13)
C28 0.0626(11) 0.0507(10) 0.0488(10) 0.0024(8) 0.0203(8) 0.0110(8)
C24 0.0732(13) 0.0641(12) 0.0485(10) -0.0048(9) 0.0218(9) 0.0046(10)
C31 0.0945(17) 0.0836(17) 0.0961(17) 0.0249(14) 0.0582(15) 0.0419(14)
C30 0.0747(13) 0.0617(12) 0.0729(13) 0.0118(10) 0.0400(11) 0.0155(10)
C4 0.112(2) 0.0763(15) 0.0505(12) 0.0108(11) 0.0153(13) 0.0171(14)
C3 0.0722(14) 0.0913(17) 0.0540(12) 0.0016(11) 0.0031(10) 0.0101(12)
C18 0.142(3) 0.0552(13) 0.0972(18) -0.0026(13) 0.0800(19) 0.0094(14)
C19 0.124(2) 0.0600(13) 0.0709(14) -0.0219(11) 0.0520(15) -0.0130(13)
C29 0.0630(11) 0.0467(9) 0.0407(9) 0.0002(7) 0.0188(8) 0.0110(8)
C5 0.1070(18) 0.0507(11) 0.0528(11) 0.0009(9) 0.0376(12) 0.0047(11)
C27 0.0834(14) 0.0563(11) 0.0679(13) 0.0172(10) 0.0363(11) 0.0204(10)
C23 0.0530(10) 0.0483(9) 0.0427(9) 0.0018(7) 0.0215(7) 0.0135(7)
C25 0.0854(16) 0.102(2) 0.0418(11) -0.0029(11) 0.0159(10) 0.0144(13)
C2 0.0695(13) 0.0753(14) 0.0503(10) 0.0002(10) 0.0152(9) 0.0026(10)
C9 0.0794(15) 0.0679(13) 0.0771(14) 0.0012(11) 0.0424(12) 0.0053(11)
C17 0.0954(16) 0.0500(10) 0.0774(13) 0.0079(10) 0.0597(12) 0.0141(10)
C14 0.0665(14) 0.0874(17) 0.0882(16) 0.0143(13) 0.0292(12) 0.0137(12)
C13 0.0717(13) 0.0584(11) 0.0744(13) 0.0041(10) 0.0370(11) 0.0131(10)
C22 0.0570(10) 0.0447(9) 0.0446(9) 0.0020(7) 0.0205(8) 0.0081(7)
C21 0.0569(10) 0.0484(9) 0.0473(9) -0.0013(7) 0.0218(8) 0.0031(8)
C1 0.0652(11) 0.0530(10) 0.0413(9) -0.0037(7) 0.0198(8) 0.0034(8)
C10 0.0727(12) 0.0462(9) 0.0458(9) -0.0045(7) 0.0240(9) 0.0044(8)
C6 0.143(3) 0.0673(15) 0.0756(16) 0.0086(12) 0.0620(17) 0.0024(16)
C7 0.129(3) 0.0787(17) 0.106(2) 0.0038(15) 0.075(2) -0.0060(17)
C8 0.0872(17) 0.0877(17) 0.1056(19) 0.0029(15) 0.0591(15) 0.0011(14)
C11 0.0742(13) 0.0485(10) 0.0515(10) -0.0017(8) 0.0342(9) 0.0019(9)
C12 0.0696(12) 0.0520(10) 0.0642(11) 0.0110(9) 0.0420(10) 0.0122(9)
C20 0.0979(16) 0.0591(12) 0.0569(11) -0.0111(9) 0.0401(11) -0.0069(11)
C16 0.106(2) 0.0709(15) 0.117(2) 0.0288(16) 0.0706(18) 0.0399(15)
C15 0.0857(18) 0.096(2) 0.112(2) 0.0304(18) 0.0457(17) 0.0352(16)

loop_
_atom_type_symbol
_atom_type_description
_atom_type_scat_dispersion_real
_atom_type_scat_dispersion_imag
_atom_type_scat_source
C C 0.0033 0.0016 'International Tables Vol C Tables 4.2.6.8 and 6.1.1.4'
H H 0.0000 0.0000 'International Tables Vol C Tables 4.2.6.8 and 6.1.1.4'

loop_
_geom_angle_atom_site_label_1
_geom_angle_atom_site_label_2
_geom_angle_atom_site_label_3
_geom_angle
C31 C32 C33 120.0(2)
C31 C32 H32 120.0
C33 C32 H32 120.0
C32 C33 C34 120.2(2)
C32 C33 H33 119.9
C34 C33 H33 119.9
C33 C34 C29 120.2(2)
C33 C34 H34 119.9
C29 C34 H34 119.9
C27 C26 C25 119.67(19)
C27 C26 H26 120.2
C25 C26 H26 120.2
C23 C28 C27 121.24(18)
C23 C28 H28 119.4
C27 C28 H28 119.4
C25 C24 C23 120.5(2)
C25 C24 H24 119.8
C23 C24 H24 119.8
C32 C31 C30 120.1(2)
C32 C31 H31 119.9
C30 C31 H31 119.9
C31 C30 C29 120.8(2)
C31 C30 H30 119.6
C29 C30 H30 119.6
C3 C4 C5 120.1(2)
C3 C4 H4 120.0
C5 C4 H4 120.0
C4 C3 C2 120.4(2)
C4 C3 H3 119.8
C2 C3 H3 119.8
C19 C18 C17 121.1(2)
C19 C18 H18 119.4
C17 C18 H18 119.4
C18 C19 C20 119.3(2)
C18 C19 H19 120.4
C20 C19 H19 120.4
C30 C29 C34 118.64(17)
C30 C29 C22 118.94(17)
C34 C29 C22 122.41(16)
C6 C5 C10 120.5(2)
C6 C5 C4 121.3(2)
C10 C5 C4 118.3(2)
C26 C27 C28 120.1(2)
C26 C27 H27 119.9
C28 C27 H27 119.9
C28 C23 C24 117.83(17)
C28 C23 C22 122.68(16)
C24 C23 C22 119.41(16)
C26 C25 C24 120.7(2)
C26 C25 H25 119.7
C24 C25 H25 119.7
C1 C2 C3 122.3(2)
C1 C2 H2 118.9
C3 C2 H2 118.9
C8 C9 C10 121.0(2)
C8 C9 H9 119.5
C10 C9 H9 119.5
C16 C17 C18 122.6(2)
C16 C17 C12 119.5(2)
C18 C17 C12 117.9(2)
C13 C14 C15 121.5(3)
C13 C14 H14 119.3
C15 C14 H14 119.3
C14 C13 C12 120.2(2)
C14 C13 H13 119.9
C12 C13 H13 119.9
C21 C22 C23 125.00(15)
C21 C22 C29 120.84(15)
C23 C22 C29 114.12(14)
C22 C21 C11 124.08(16)
C22 C21 C1 119.85(15)
C11 C21 C1 115.74(14)
C2 C1 C10 118.76(18)
C2 C1 C21 119.58(17)
C10 C1 C21 121.65(17)
C1 C10 C5 120.26(19)
C1 C10 C9 123.26(17)
C5 C10 C9 116.46(19)
C7 C6 C5 121.0(3)
C7 C6 H6 119.5
C5 C6 H6 119.5
C6 C7 C8 120.0(2)
C6 C7 H7 120.0
C8 C7 H7 120.0
C9 C8 C7 121.0(3)
C9 C8 H8 119.5
C7 C8 H8 119.5
C20 C11 C12 117.69(18)
C20 C11 C21 118.48(19)
C12 C11 C21 123.83(17)
C17 C12 C11 120.6(2)
C17 C12 C13 116.78(19)
C11 C12 C13 122.63(17)
C11 C20 C19 123.2(2)
C11 C20 H20 118.4
C19 C20 H20 118.4
C15 C16 C17 121.8(2)
C15 C16 H16 119.1
C17 C16 H16 119.1
C16 C15 C14 120.2(3)
C16 C15 H15 119.9
C14 C15 H15 119.9

loop_
_geom_bond_atom_site_label_1
_geom_bond_atom_site_label_2
_geom_bond_distance
C32 C31 1.365(4)
C32 C33 1.377(4)
C32 H32 0.9300
C33 C34 1.385(3)
C33 H33 0.9300
C34 C29 1.387(3)
C34 H34 0.9300
C26 C27 1.368(3)
C26 C25 1.369(4)
C26 H26 0.9300
C28 C23 1.384(3)
C28 C27 1.386(3)
C28 H28 0.9300
C24 C25 1.387(3)
C24 C23 1.393(3)
C24 H24 0.9300
C31 C30 1.379(3)
C31 H31 0.9300
C30 C29 1.386(3)
C30 H30 0.9300
C4 C3 1.361(4)
C4 C5 1.432(4)
C4 H4 0.9300
C3 C2 1.396(3)
C3 H3 0.9300
C18 C19 1.368(4)
C18 C17 1.423(4)
C18 H18 0.9300
C19 C20 1.399(3)
C19 H19 0.9300
C29 C22 1.494(2)
C5 C6 1.405(4)
C5 C10 1.418(3)
C27 H27 0.9300
C23 C22 1.493(2)
C25 H25 0.9300
C2 C1 1.358(3)
C2 H2 0.9300
C9 C8 1.362(3)
C9 C10 1.425(3)
C9 H9 0.9300
C17 C16 1.409(4)
C17 C12 1.424(3)
C14 C13 1.368(3)
C14 C15 1.381(4)
C14 H14 0.9300
C13 C12 1.437(3)
C13 H13 0.9300
C22 C21 1.355(2)
C21 C11 1.501(2)
C21 C1 1.502(2)
C1 C10 1.417(3)
C6 C7 1.337(4)
C6 H6 0.9300
C7 C8 1.395(4)
C7 H7 0.9300
C8 H8 0.9300
C11 C20 1.365(3)
C11 C12 1.428(3)
C20 H20 0.9300
C16 C15 1.330(4)
C16 H16 0.9300
C15 H15 0.9300

loop_
_geom_torsion_atom_site_label_1
_geom_torsion_atom_site_label_2
_geom_torsion_atom_site_label_3
_geom_torsion_atom_site_label_4
_geom_torsion
C31 C32 C33 C34 0.5(4)
C32 C33 C34 C29 -1.0(4)
C33 C32 C31 C30 -0.8(5)
C32 C31 C30 C29 1.5(4)
C5 C4 C3 C2 0.9(4)
C17 C18 C19 C20 1.1(4)
C31 C30 C29 C34 -2.0(3)
C31 C30 C29 C22 177.0(2)
C33 C34 C29 C30 1.7(3)
C33 C34 C29 C22 -177.22(19)
C3 C4 C5 C6 179.0(2)
C3 C4 C5 C10 -0.1(3)
C25 C26 C27 C28 -0.1(3)
C23 C28 C27 C26 0.0(3)
C27 C28 C23 C24 0.3(3)
C27 C28 C23 C22 177.15(17)
C25 C24 C23 C28 -0.4(3)
C25 C24 C23 C22 -177.40(19)
C27 C26 C25 C24 0.0(4)
C23 C24 C25 C26 0.3(3)
C4 C3 C2 C1 -1.4(4)
C19 C18 C17 C16 176.8(2)
C19 C18 C17 C12 -2.5(3)
C15 C14 C13 C12 0.0(4)
C28 C23 C22 C21 46.7(3)
C24 C23 C22 C21 -136.5(2)
C28 C23 C22 C29 -130.73(18)
C24 C23 C22 C29 46.1(2)
C30 C29 C22 C21 -123.5(2)
C34 C29 C22 C21 55.4(3)
C30 C29 C22 C23 54.0(2)
C34 C29 C22 C23 -127.11(19)
C23 C22 C21 C11 0.5(3)
C29 C22 C21 C11 177.72(17)
C23 C22 C21 C1 -172.62(17)
C29 C22 C21 C1 4.6(3)
C3 C2 C1 C10 0.9(3)
C3 C2 C1 C21 -178.14(19)
C22 C21 C1 C2 62.0(2)
C11 C21 C1 C2 -111.7(2)
C22 C21 C1 C10 -117.0(2)
C11 C21 C1 C10 69.4(2)
C2 C1 C10 C5 0.0(3)
C21 C1 C10 C5 179.02(16)
C2 C1 C10 C9 -178.38(18)
C21 C1 C10 C9 0.6(3)
C6 C5 C10 C1 -179.55(19)
C4 C5 C10 C1 -0.4(3)
C6 C5 C10 C9 -1.0(3)
C4 C5 C10 C9 178.10(19)
C8 C9 C10 C1 178.3(2)
C8 C9 C10 C5 -0.2(3)
C10 C5 C6 C7 1.3(4)
C4 C5 C6 C7 -177.8(2)
C5 C6 C7 C8 -0.4(4)
C10 C9 C8 C7 1.1(4)
C6 C7 C8 C9 -0.9(4)
C22 C21 C11 C20 -122.7(2)
C1 C21 C11 C20 50.6(2)
C22 C21 C11 C12 57.3(3)
C1 C21 C11 C12 -129.35(19)
C16 C17 C12 C11 -179.29(19)
C18 C17 C12 C11 0.0(3)
C16 C17 C12 C13 0.0(3)
C18 C17 C12 C13 179.32(18)
C20 C11 C12 C17 3.8(3)
C21 C11 C12 C17 -176.21(16)
C20 C11 C12 C13 -175.44(18)
C21 C11 C12 C13 4.5(3)
C14 C13 C12 C17 0.2(3)
C14 C13 C12 C11 179.5(2)
C12 C11 C20 C19 -5.5(3)
C21 C11 C20 C19 174.55(19)
C18 C19 C20 C11 3.1(3)
C18 C17 C16 C15 -179.8(2)
C12 C17 C16 C15 -0.5(4)
C17 C16 C15 C14 0.8(4)
C13 C14 C15 C16 -0.6(4)
